data_7127136
loop_
_publ_author_name
'Jaoul, Arnaud'
'Yang, Yan'
'Casaretto, Nicolas'
'Clavagu\'era, Carine'
'Maron, Laurent'
'Nocton, Gr\'egory'

_publ_section_title
;
 Atom economical coupling of benzophenone and N-heterocyclic aromatics
 with SmI<sub>2</sub>.
;
_journal_issue 79
_journal_name_full 'Chemical communications (Cambridge, England)'
_journal_page_first 11875
_journal_page_last 11878
_journal_paper_doi 10.1039/d0cc05164k
_journal_volume 56
_journal_year 2020
_chemical_formula_moiety 'C38 H30 I2 N5 O Sm'
_chemical_formula_sum 'C38 H30 I2 N5 O Sm'
_chemical_formula_weight 976.82
_space_group_crystal_system monoclinic
_space_group_IT_number 14
_space_group_name_Hall '-P 2ybc'
_space_group_name_H-M_alt 'P 1 21/c 1'
_atom_sites_solution_hydrogens geom
_atom_sites_solution_primary dual
_audit_creation_date 2020-07-08
_audit_creation_method
;
Olex2 1.3
(compiled 2020.06.28 svn.raecde09e for OlexSys, GUI svn.r6132)
;
_cell_angle_alpha 90
_cell_angle_beta 91.769(2)
_cell_angle_gamma 90
_cell_formula_units_Z 4
_cell_length_a 11.6323(9)
_cell_length_b 12.3012(9)
_cell_length_c 24.5249(18)
_cell_measurement_reflns_used 9933
_cell_measurement_temperature 150.0
_cell_measurement_theta_max 21.715
_cell_measurement_theta_min 2.345
_cell_volume 3507.6(5)
_computing_cell_refinement 'SAINT V8.38A (Bruker, 2018)'
_computing_data_reduction 'SAINT V8.38A (Bruker, 2018)'
_computing_molecular_graphics 'Olex2 1.3 (Dolomanov et al., 2009)'
_computing_publication_material 'Olex2 1.3 (Dolomanov et al., 2009)'
_computing_structure_refinement 'SHELXL 2018/3 (Sheldrick, 2015)'
_computing_structure_solution 'SHELXT 2018/2 (Sheldrick, 2018)'
_diffrn_ambient_temperature 150.0
_diffrn_measured_fraction_theta_full 0.998
_diffrn_measured_fraction_theta_max 0.999
_diffrn_measurement_device_type 'Bruker APEX-II CCD'
_diffrn_measurement_method '\f and \w scans'
_diffrn_radiation_type MoK\a
_diffrn_radiation_wavelength 0.71073
_diffrn_reflns_av_R_equivalents 0.0950
_diffrn_reflns_av_unetI/netI 0.0468
_diffrn_reflns_Laue_measured_fraction_full 0.998
_diffrn_reflns_Laue_measured_fraction_max 0.999
_diffrn_reflns_limit_h_max 14
_diffrn_reflns_limit_h_min -14
_diffrn_reflns_limit_k_max 15
_diffrn_reflns_limit_k_min -15
_diffrn_reflns_limit_l_max 31
_diffrn_reflns_limit_l_min -31
_diffrn_reflns_number 92555
_diffrn_reflns_point_group_measured_fraction_full 0.998
_diffrn_reflns_point_group_measured_fraction_max 0.999
_diffrn_reflns_theta_full 25.242
_diffrn_reflns_theta_max 26.732
_diffrn_reflns_theta_min 1.655
_diffrn_source_current 31.0
_diffrn_source_power 1.705
_diffrn_source_voltage 55.0
_diffrn_standards_number 0
_exptl_absorpt_coefficient_mu 3.472
_exptl_absorpt_correction_T_max 0.7457
_exptl_absorpt_correction_T_min 0.6618
_exptl_absorpt_correction_type multi-scan
_exptl_absorpt_process_details
;
SADABS-2016/2 (Bruker,2016/2) was used for absorption correction.
wR2(int) was 0.0884 before and 0.0687 after correction.
The Ratio of minimum to maximum transmission is 0.8875.
The \l/2 correction factor is Not present.
;
_exptl_crystal_colour colourless
_exptl_crystal_colour_primary colourless
_exptl_crystal_density_diffrn 1.850
_exptl_crystal_description block
_exptl_crystal_F_000 1876
_exptl_crystal_size_max 0.14
_exptl_crystal_size_mid 0.1
_exptl_crystal_size_min 0.08
_refine_diff_density_max 1.908
_refine_diff_density_min -1.390
_refine_diff_density_rms 0.270
_refine_ls_extinction_method none
_refine_ls_goodness_of_fit_ref 1.045
_refine_ls_hydrogen_treatment constr
_refine_ls_matrix_type full
_refine_ls_number_parameters 426
_refine_ls_number_reflns 7525
_refine_ls_number_restraints 288
_refine_ls_restrained_S_all 1.034
_refine_ls_R_factor_all 0.0901
_refine_ls_R_factor_gt 0.0682
_refine_ls_shift/su_max 0.007
_refine_ls_shift/su_mean 0.000
_refine_ls_structure_factor_coef Fsqd
_refine_ls_weighting_details 'w=1/[\s^2^(Fo^2^)+(0.0769P)^2^+78.6489P] where P=(Fo^2^+2Fc^2^)/3'
_refine_ls_weighting_scheme calc
_refine_ls_wR_factor_gt 0.1773
_refine_ls_wR_factor_ref 0.1934
_reflns_Friedel_coverage 0.000
_reflns_number_gt 5996
_reflns_number_total 7525
_reflns_threshold_expression 'I > 2\s(I)'
_cod_data_source_file d0cc05164k2.cif
_cod_data_source_block 2
_cod_depositor_comments 'Adding full bibliography for 7127135--7127141.cif.'
_cod_database_code 7127136
_shelx_shelxl_version_number 2018/3
_shelx_space_group_comment
;
The symmetry employed for this shelxl refinement is uniquely defined
by the following loop, which should always be used as a source of
symmetry information in preference to the above space-group names.
They are only intended as comments.
;
_shelx_estimated_absorpt_t_max 0.769
_shelx_estimated_absorpt_t_min 0.642
_olex2_refinement_description
;
1. Twinned data refinement
 Scales: 0.9501(9)
 0.0499(9)
2. Fixed Uiso
 At 1.2 times of:
  All C(H) groups, All C(H,H) groups
3. Restrained distances
 C14-C15 \\sim C14A-C15A
 with sigma of 0.02
 N3-C11 \\sim N3-C11A
 with sigma of 0.02
 N3-C15 \\sim N3-C15A
 with sigma of 0.02
 C13-C12 \\sim C13-C12A
 with sigma of 0.02
 C13-C14 \\sim C13-C14A
 with sigma of 0.02
 C13-C11 \\sim C13-C11A
 with sigma of 0.04
 C13-C15 \\sim C13-C15A
 with sigma of 0.04
 C14-C16 \\sim C14A-C16
 with sigma of 0.04
 C12-C11 \\sim C12A-C11A
 with sigma of 0.02
 C15-C16 \\sim C15A-C16
 with sigma of 0.02
 N3-C14 \\sim N3-C14A
 with sigma of 0.04
 N3-C12 \\sim N3-C12A
 with sigma of 0.04
4. Uiso/Uaniso restraints and constraints
N3 \\sim N4 \\sim C20 \\sim C13 \\sim C14 \\sim C15 \\sim C19 \\sim C12 \\sim
C18 \\sim C16 \\sim C11 \\sim C17: within 2A with sigma of 0.004 and sigma for
terminal atoms of 0.008 within 2A
C39 \\sim C36 \\sim C37 \\sim C38 \\sim C35 \\sim N34: within 2A with sigma of
0.004 and sigma for terminal atoms of 0.008 within 2A
C33 \\sim C28 \\sim C29 \\sim C30 \\sim C31 \\sim C32: within 2A with sigma of
0.004 and sigma for terminal atoms of 0.008 within 2A
C23 \\sim C22 \\sim C27 \\sim C26 \\sim C25 \\sim C24: within 2A with sigma of
0.004 and sigma for terminal atoms of 0.008 within 2A
N3 \\sim C13 \\sim C15 \\sim C14A \\sim C15A \\sim C14 \\sim C11A \\sim C11
\\sim C12 \\sim C12A: within 2A with sigma of 0.004 and sigma for terminal
atoms of 0.008 within 2A
5. Others
 Sof(H13A)=Sof(C14A)=Sof(H14A)=Sof(C15A)=Sof(C11A)=Sof(H11A)=Sof(C12A)=
 Sof(H12A)=1-FVAR(1)
 Sof(H13)=Sof(C14)=Sof(H14)=Sof(C15)=Sof(C12)=Sof(H12)=Sof(C11)=Sof(H11)=FVAR(1)
6.a Aromatic/amide H refined with riding coordinates:
 C4(H4), C8(H8), C1(H1), C29(H29), C30(H30), C31(H31), C32(H32), C33(H33),
 C7(H7), C27(H27), C26(H26), C25(H25), C24(H24), C23(H23), C9(H9), C39(H39),
 C3(H3), C2(H2), C20(H20), C19(H19), C18(H18), C17(H17), C36(H36), C37(H37),
 C13(H13), C13(H13A), C14(H14), C38(H38), C12(H12), C35(H35), C11(H11),
 C14A(H14A), C11A(H11A), C12A(H12A)
6.b Fitted hexagon refined as free rotating group:
 C28(C29,C30,C31,C32,C33), C22(C27,C26,C25,C24,C23), N4(C20,C19,C18,C17,C16)
;
_olex2_submission_special_instructions 'No special instructions were received'

loop_
_space_group_symop_operation_xyz
'x, y, z'
'-x, y+1/2, -z+1/2'
'-x, -y, -z'
'x, -y-1/2, z-1/2'

loop_
_atom_site_label
_atom_site_type_symbol
_atom_site_fract_x
_atom_site_fract_y
_atom_site_fract_z
_atom_site_U_iso_or_equiv
_atom_site_adp_type
_atom_site_occupancy
_atom_site_site_symmetry_order
_atom_site_calc_flag
_atom_site_refinement_flags_posn
_atom_site_refinement_flags_adp
_atom_site_refinement_flags_occupancy
_atom_site_disorder_assembly
_atom_site_disorder_group
Sm1 Sm 0.21660(5) 0.67327(5) 0.37658(2) 0.02928(17) Uani 1 1 d . . . . .
I2 I 0.22289(8) 0.73629(7) 0.50343(3) 0.0398(2) Uani 1 1 d . . . . .
I1 I -0.05603(7) 0.63560(8) 0.36257(4) 0.0515(3) Uani 1 1 d . . . . .
O1 O 0.3638(7) 0.7644(7) 0.3525(4) 0.039(2) Uani 1 1 d . . . . .
N1 N 0.2190(9) 0.4893(8) 0.4331(4) 0.034(2) Uani 1 1 d . . . . .
N2 N 0.4102(8) 0.5805(7) 0.3960(3) 0.0261(19) Uani 1 1 d . . . . .
C21 C 0.4777(10) 0.7373(9) 0.3457(5) 0.030(2) Uani 1 1 d . . . . .
C6 C 0.4246(10) 0.4883(9) 0.4254(4) 0.028(2) Uani 1 1 d . . . . .
C5 C 0.3182(10) 0.4387(9) 0.4463(4) 0.031(2) Uani 1 1 d . . . . .
C10 C 0.5025(9) 0.6312(9) 0.3755(4) 0.026(2) Uani 1 1 d . . . . .
C4 C 0.3221(13) 0.3451(11) 0.4789(6) 0.046(3) Uani 1 1 d . . . . .
H4 H 0.392928 0.309341 0.486991 0.055 Uiso 1 1 calc R U . . .
N3 N 0.1701(15) 0.7323(16) 0.2751(6) 0.081(2) Uani 1 1 d D U . . .
C8 C 0.6269(11) 0.4939(11) 0.4132(5) 0.038(3) Uani 1 1 d . . . . .
H8 H 0.701548 0.463643 0.418687 0.046 Uiso 1 1 calc R U . . .
C1 C 0.1196(12) 0.4482(10) 0.4519(6) 0.043(3) Uani 1 1 d . . . . .
H1 H 0.048866 0.482075 0.441586 0.051 Uiso 1 1 calc R U . . .
C28 C 0.5567(8) 0.8256(9) 0.3722(5) 0.061(2) Uani 1 1 d G U . . .
C29 C 0.6640(9) 0.8488(9) 0.3516(4) 0.063(2) Uani 1 1 d G U . . .
H29 H 0.689255 0.811958 0.320148 0.076 Uiso 1 1 calc R U . . .
C30 C 0.7343(7) 0.9260(9) 0.3772(5) 0.069(2) Uani 1 1 d G U . . .
H30 H 0.807686 0.941881 0.363167 0.083 Uiso 1 1 calc R U . . .
C31 C 0.6974(9) 0.9799(9) 0.4233(5) 0.073(3) Uani 1 1 d G U . . .
H31 H 0.745454 1.032696 0.440731 0.088 Uiso 1 1 calc R U . . .
C32 C 0.5901(9) 0.9567(10) 0.4438(4) 0.073(3) Uani 1 1 d G U . . .
H32 H 0.564791 0.993586 0.475277 0.088 Uiso 1 1 calc R U . . .
C33 C 0.5197(8) 0.8795(9) 0.4182(5) 0.068(2) Uani 1 1 d G U . . .
H33 H 0.446359 0.863662 0.432258 0.082 Uiso 1 1 calc R U . . .
C7 C 0.5327(10) 0.4432(10) 0.4350(4) 0.032(2) Uani 1 1 d . . . . .
H7 H 0.541710 0.378886 0.456131 0.038 Uiso 1 1 calc R U . . .
C22 C 0.4963(12) 0.7273(7) 0.2843(2) 0.062(2) Uani 1 1 d G U . . .
C27 C 0.4884(13) 0.8220(6) 0.2535(3) 0.066(2) Uani 1 1 d G U . . .
H27 H 0.482296 0.890456 0.271156 0.079 Uiso 1 1 calc R U . . .
C26 C 0.4896(13) 0.8167(6) 0.1969(3) 0.069(3) Uani 1 1 d G U . . .
H26 H 0.484206 0.881406 0.175884 0.083 Uiso 1 1 calc R U . . .
C25 C 0.4985(13) 0.7166(8) 0.1711(2) 0.072(3) Uani 1 1 d G U . . .
H25 H 0.499310 0.712879 0.132436 0.086 Uiso 1 1 calc R U . . .
C24 C 0.5064(13) 0.6218(6) 0.2019(3) 0.072(3) Uani 1 1 d G U . . .
H24 H 0.512504 0.553399 0.184260 0.086 Uiso 1 1 calc R U . . .
C23 C 0.5052(13) 0.6272(6) 0.2585(3) 0.067(2) Uani 1 1 d G U . . .
H23 H 0.510594 0.562445 0.279533 0.081 Uiso 1 1 calc R U . . .
C9 C 0.6121(10) 0.5890(10) 0.3834(5) 0.035(3) Uani 1 1 d . . . . .
H9 H 0.676448 0.624774 0.368555 0.042 Uiso 1 1 calc R U . . .
N34 N 0.1473(14) 0.8816(12) 0.3878(9) 0.087(3) Uani 1 1 d . U . . .
C39 C 0.0494(17) 0.9093(15) 0.4093(10) 0.089(3) Uani 1 1 d . U . . .
H39 H -0.005946 0.853220 0.413162 0.106 Uiso 1 1 calc R U . . .
C3 C 0.2205(14) 0.3062(12) 0.4989(6) 0.050(3) Uani 1 1 d . . . . .
H3 H 0.220922 0.243646 0.521619 0.060 Uiso 1 1 calc R U . . .
C2 C 0.1184(13) 0.3580(12) 0.4859(6) 0.049(3) Uani 1 1 d . . . . .
H2 H 0.048182 0.332469 0.499942 0.059 Uiso 1 1 calc R U . . .
N4 N 0.2117(11) 0.5157(11) 0.3021(5) 0.091(3) Uani 1 1 d G U . . .
C20 C 0.2238(11) 0.4052(12) 0.3126(5) 0.093(3) Uani 1 1 d G U . . .
H20 H 0.269014 0.381174 0.343219 0.112 Uiso 1 1 calc R U . . .
C19 C 0.1697(14) 0.3297(10) 0.2783(6) 0.097(3) Uani 1 1 d G U . . .
H19 H 0.177984 0.254171 0.285466 0.116 Uiso 1 1 calc R U . . .
C18 C 0.1036(13) 0.3648(12) 0.2335(5) 0.099(3) Uani 1 1 d G U . . .
H18 H 0.066621 0.313238 0.210089 0.119 Uiso 1 1 calc R U . . .
C17 C 0.0915(12) 0.4753(13) 0.2231(5) 0.098(3) Uani 1 1 d G U . . .
H17 H 0.046286 0.499310 0.192465 0.117 Uiso 1 1 calc R U . . .
C16 C 0.1456(13) 0.5508(10) 0.2574(6) 0.092(2) Uani 1 1 d DG U . . .
C36 C 0.2025(19) 1.0644(17) 0.3957(11) 0.098(3) Uani 1 1 d . U . . .
H36 H 0.258230 1.118724 0.388725 0.118 Uiso 1 1 calc R U . . .
C37 C 0.0979(19) 1.0917(17) 0.4186(11) 0.098(3) Uani 1 1 d . U . . .
H37 H 0.081992 1.164891 0.428206 0.117 Uiso 1 1 calc R U . . .
C13 C 0.1450(18) 0.806(2) 0.1691(8) 0.083(3) Uani 1 1 d D U . . .
H13 H 0.141148 0.827486 0.131919 0.100 Uiso 0.70(2) 1 calc R U P A 1
H13A H 0.136479 0.826056 0.131820 0.100 Uiso 0.30(2) 1 calc R U P A 2
C14 C 0.124(3) 0.705(2) 0.1816(10) 0.083(3) Uani 0.70(2) 1 d D U P A 1
H14 H 0.101107 0.654763 0.154068 0.100 Uiso 0.70(2) 1 calc R U P A 1
C38 C 0.0189(19) 1.0122(16) 0.4269(11) 0.094(3) Uani 1 1 d . U . . .
H38 H -0.052265 1.026174 0.443533 0.113 Uiso 1 1 calc R U . . .
C15 C 0.134(3) 0.672(2) 0.2378(10) 0.084(2) Uani 0.70(2) 1 d D U P A 1
C12 C 0.174(3) 0.884(3) 0.2106(10) 0.083(3) Uani 0.70(2) 1 d D U P A 1
H12 H 0.183565 0.959196 0.203091 0.099 Uiso 0.70(2) 1 calc R U P A 1
C35 C 0.2228(18) 0.9587(16) 0.3838(11) 0.094(3) Uani 1 1 d . U . . .
H35 H 0.297072 0.939840 0.371766 0.113 Uiso 1 1 calc R U . . .
C11 C 0.188(3) 0.842(2) 0.2613(10) 0.082(3) Uani 0.70(2) 1 d D U P A 1
H11 H 0.210847 0.890289 0.289808 0.099 Uiso 0.70(2) 1 calc R U P A 1
C14A C 0.199(5) 0.715(4) 0.1832(15) 0.084(3) Uani 0.30(2) 1 d D U P A 2
H14A H 0.246802 0.680939 0.157830 0.100 Uiso 0.30(2) 1 calc R U P A 2
C15A C 0.186(5) 0.667(3) 0.2364(12) 0.083(3) Uani 0.30(2) 1 d D U P A 2
C11A C 0.099(5) 0.822(5) 0.2600(15) 0.083(3) Uani 0.30(2) 1 d D U P A 2
H11A H 0.047765 0.847723 0.286217 0.099 Uiso 0.30(2) 1 calc R U P A 2
C12A C 0.100(6) 0.872(4) 0.2111(13) 0.083(3) Uani 0.30(2) 1 d D U P A 2
H12A H 0.072875 0.944567 0.205365 0.099 Uiso 0.30(2) 1 calc R U P A 2

loop_
_atom_site_aniso_label
_atom_site_aniso_U_11
_atom_site_aniso_U_22
_atom_site_aniso_U_33
_atom_site_aniso_U_23
_atom_site_aniso_U_13
_atom_site_aniso_U_12
Sm1 0.0258(3) 0.0311(3) 0.0311(3) 0.0023(2) 0.0030(2) 0.0000(2)
I2 0.0500(5) 0.0338(4) 0.0353(4) -0.0042(3) -0.0019(3) 0.0053(4)
I1 0.0271(4) 0.0580(6) 0.0696(6) -0.0118(5) 0.0050(4) -0.0024(4)
O1 0.034(4) 0.033(4) 0.051(5) 0.012(4) 0.006(4) -0.001(4)
N1 0.042(6) 0.030(5) 0.031(5) -0.007(4) 0.013(4) -0.007(4)
N2 0.033(5) 0.026(5) 0.019(4) -0.001(3) 0.001(4) -0.003(4)
C21 0.030(6) 0.028(6) 0.033(6) 0.000(5) 0.002(5) -0.004(5)
C6 0.038(6) 0.030(6) 0.016(5) -0.002(4) 0.002(4) -0.003(5)
C5 0.041(6) 0.031(6) 0.020(5) -0.001(4) -0.002(4) -0.001(5)
C10 0.025(5) 0.029(5) 0.025(5) -0.004(4) 0.008(4) -0.005(4)
C4 0.057(8) 0.037(7) 0.043(7) 0.010(6) 0.001(6) -0.010(6)
N3 0.081(5) 0.105(6) 0.056(4) 0.006(4) -0.002(4) 0.007(5)
C8 0.032(6) 0.041(7) 0.043(7) 0.006(6) -0.001(5) 0.005(5)
C1 0.044(7) 0.032(6) 0.053(8) -0.004(6) 0.014(6) -0.003(6)
C28 0.049(5) 0.053(5) 0.084(6) -0.028(5) 0.016(4) -0.011(4)
C29 0.050(5) 0.054(5) 0.086(6) -0.024(5) 0.015(4) -0.015(4)
C30 0.057(5) 0.059(5) 0.092(6) -0.025(5) 0.012(5) -0.014(4)
C31 0.062(5) 0.063(5) 0.095(6) -0.031(5) 0.011(5) -0.012(4)
C32 0.062(5) 0.065(5) 0.093(6) -0.035(5) 0.014(5) -0.010(4)
C33 0.057(5) 0.061(5) 0.088(6) -0.034(5) 0.016(4) -0.010(4)
C7 0.040(6) 0.032(6) 0.022(5) 0.001(4) -0.007(5) 0.006(5)
C22 0.121(7) 0.036(4) 0.030(4) 0.007(4) 0.004(4) -0.004(5)
C27 0.124(7) 0.039(4) 0.033(4) 0.007(4) 0.004(4) -0.002(5)
C26 0.129(7) 0.044(4) 0.035(4) 0.010(4) 0.002(4) -0.002(5)
C25 0.132(7) 0.046(4) 0.037(4) 0.007(4) 0.003(5) -0.002(5)
C24 0.134(7) 0.045(4) 0.037(4) 0.004(4) 0.003(5) -0.003(5)
C23 0.128(7) 0.041(4) 0.033(4) 0.004(4) 0.003(4) -0.003(5)
C9 0.032(6) 0.030(6) 0.043(7) -0.003(5) 0.005(5) -0.005(5)
N34 0.062(5) 0.045(5) 0.153(9) -0.011(6) -0.028(6) 0.012(4)
C39 0.065(6) 0.047(5) 0.152(9) -0.015(6) -0.029(6) 0.014(4)
C3 0.067(9) 0.040(7) 0.043(7) 0.011(6) 0.008(7) -0.010(7)
C2 0.051(8) 0.042(7) 0.055(8) 0.001(6) 0.023(7) -0.010(6)
N4 0.086(5) 0.119(6) 0.068(5) -0.012(5) 0.000(4) 0.002(5)
C20 0.088(6) 0.121(6) 0.069(5) -0.008(5) 0.003(5) 0.002(6)
C19 0.093(6) 0.124(7) 0.073(5) -0.008(5) 0.000(5) 0.001(6)
C18 0.098(6) 0.123(7) 0.077(5) -0.009(5) -0.003(5) 0.000(6)
C17 0.096(6) 0.121(6) 0.076(5) -0.008(5) -0.004(5) 0.002(6)
C16 0.090(5) 0.117(6) 0.069(4) -0.007(4) -0.002(4) 0.004(5)
C36 0.073(6) 0.056(5) 0.164(9) -0.014(6) -0.024(6) 0.009(5)
C37 0.074(6) 0.056(5) 0.162(9) -0.018(6) -0.026(6) 0.011(5)
C13 0.085(5) 0.106(6) 0.058(4) 0.005(4) -0.001(4) 0.006(5)
C14 0.085(5) 0.107(6) 0.059(4) 0.003(4) -0.002(4) 0.007(5)
C38 0.071(6) 0.053(5) 0.157(9) -0.018(6) -0.028(6) 0.012(4)
C15 0.085(5) 0.108(6) 0.060(4) 0.003(4) -0.002(4) 0.007(5)
C12 0.084(6) 0.106(6) 0.058(5) 0.007(5) -0.002(5) 0.006(5)
C35 0.068(6) 0.053(5) 0.160(9) -0.011(6) -0.025(6) 0.010(4)
C11 0.083(6) 0.106(6) 0.057(5) 0.007(5) -0.003(4) 0.006(5)
C14A 0.085(6) 0.107(6) 0.059(4) 0.004(5) -0.002(4) 0.007(5)
C15A 0.084(5) 0.106(6) 0.058(4) 0.004(4) -0.002(4) 0.007(5)
C11A 0.083(5) 0.106(6) 0.058(4) 0.006(4) -0.002(4) 0.007(5)
C12A 0.084(6) 0.106(6) 0.058(5) 0.006(5) -0.002(5) 0.006(5)

loop_
_atom_type_symbol
_atom_type_description
_atom_type_scat_dispersion_real
_atom_type_scat_dispersion_imag
_atom_type_scat_source
C C 0.0033 0.0016 'International Tables Vol C Tables 4.2.6.8 and 6.1.1.4'
H H 0.0000 0.0000 'International Tables Vol C Tables 4.2.6.8 and 6.1.1.4'
I I -0.4742 1.8119 'International Tables Vol C Tables 4.2.6.8 and 6.1.1.4'
N N 0.0061 0.0033 'International Tables Vol C Tables 4.2.6.8 and 6.1.1.4'
O O 0.0106 0.0060 'International Tables Vol C Tables 4.2.6.8 and 6.1.1.4'
Sm Sm -0.1638 3.4418 'International Tables Vol C Tables 4.2.6.8 and 6.1.1.4'

loop_
_geom_angle_atom_site_label_1
_geom_angle_atom_site_label_2
_geom_angle_atom_site_label_3
_geom_angle
_geom_angle_site_symmetry_1
_geom_angle_site_symmetry_3
_geom_angle_publ_flag
I2 Sm1 I1 97.56(3) . . ?
O1 Sm1 I2 98.4(3) . . ?
O1 Sm1 I1 147.1(2) . . ?
O1 Sm1 N1 126.4(3) . . ?
O1 Sm1 N2 65.1(3) . . ?
O1 Sm1 N3 74.8(5) . . ?
O1 Sm1 N34 77.0(5) . . ?
O1 Sm1 N4 101.1(4) . . ?
N1 Sm1 I2 72.5(2) . . ?
N1 Sm1 I1 85.8(2) . . ?
N1 Sm1 N34 138.9(5) . . ?
N1 Sm1 N4 74.7(4) . . ?
N2 Sm1 I2 86.21(19) . . ?
N2 Sm1 I1 144.7(2) . . ?
N2 Sm1 N1 61.8(3) . . ?
N2 Sm1 N3 116.9(4) . . ?
N2 Sm1 N34 132.0(4) . . ?
N2 Sm1 N4 78.6(4) . . ?
N3 Sm1 I2 148.1(4) . . ?
N3 Sm1 I1 76.4(4) . . ?
N3 Sm1 N1 136.7(5) . . ?
N3 Sm1 N34 77.4(6) . . ?
N3 Sm1 N4 63.4(5) . . ?
N34 Sm1 I2 70.7(4) . . ?
N34 Sm1 I1 81.4(3) . . ?
N4 Sm1 I2 147.3(3) . . ?
N4 Sm1 I1 79.7(3) . . ?
N4 Sm1 N34 139.5(5) . . ?
C21 O1 Sm1 133.2(7) . . ?
C5 N1 Sm1 121.1(7) . . ?
C5 N1 C1 118.7(11) . . ?
C1 N1 Sm1 120.1(9) . . ?
C6 N2 Sm1 124.6(7) . . ?
C10 N2 Sm1 115.5(7) . . ?
C10 N2 C6 119.9(10) . . ?
O1 C21 C10 108.5(9) . . ?
O1 C21 C28 109.8(9) . . ?
O1 C21 C22 107.6(10) . . ?
C10 C21 C28 107.4(9) . . ?
C10 C21 C22 111.9(9) . . ?
C22 C21 C28 111.6(9) . . ?
N2 C6 C5 115.9(10) . . ?
N2 C6 C7 121.5(10) . . ?
C7 C6 C5 122.6(10) . . ?
N1 C5 C6 116.5(10) . . ?
N1 C5 C4 122.1(12) . . ?
C4 C5 C6 121.4(11) . . ?
N2 C10 C21 115.7(9) . . ?
N2 C10 C9 120.9(10) . . ?
C9 C10 C21 123.3(10) . . ?
C5 C4 H4 120.8 . . ?
C3 C4 C5 118.4(14) . . ?
C3 C4 H4 120.8 . . ?
C15 N3 Sm1 125.8(17) . . ?
C15 N3 C11 117(2) . . ?
C11 N3 Sm1 117.7(15) . . ?
C15A N3 Sm1 121(2) . . ?
C15A N3 C11A 113(3) . . ?
C11A N3 Sm1 124.2(19) . . ?
C7 C8 H8 120.1 . . ?
C7 C8 C9 119.8(11) . . ?
C9 C8 H8 120.1 . . ?
N1 C1 H1 119.1 . . ?
N1 C1 C2 121.8(13) . . ?
C2 C1 H1 119.1 . . ?
C29 C28 C21 121.3(7) . . ?
C29 C28 C33 120.0 . . ?
C33 C28 C21 118.7(7) . . ?
C28 C29 H29 120.0 . . ?
C28 C29 C30 120.0 . . ?
C30 C29 H29 120.0 . . ?
C29 C30 H30 120.0 . . ?
C31 C30 C29 120.0 . . ?
C31 C30 H30 120.0 . . ?
C30 C31 H31 120.0 . . ?
C30 C31 C32 120.0 . . ?
C32 C31 H31 120.0 . . ?
C31 C32 H32 120.0 . . ?
C31 C32 C33 120.0 . . ?
C33 C32 H32 120.0 . . ?
C28 C33 H33 120.0 . . ?
C32 C33 C28 120.0 . . ?
C32 C33 H33 120.0 . . ?
C6 C7 H7 120.7 . . ?
C8 C7 C6 118.7(11) . . ?
C8 C7 H7 120.7 . . ?
C27 C22 C21 117.2(7) . . ?
C27 C22 C23 120.0 . . ?
C23 C22 C21 122.2(7) . . ?
C22 C27 H27 120.0 . . ?
C26 C27 C22 120.0 . . ?
C26 C27 H27 120.0 . . ?
C27 C26 H26 120.0 . . ?
C27 C26 C25 120.0 . . ?
C25 C26 H26 120.0 . . ?
C26 C25 H25 120.0 . . ?
C24 C25 C26 120.0 . . ?
C24 C25 H25 120.0 . . ?
C25 C24 H24 120.0 . . ?
C25 C24 C23 120.0 . . ?
C23 C24 H24 120.0 . . ?
C22 C23 H23 120.0 . . ?
C24 C23 C22 120.0 . . ?
C24 C23 H23 120.0 . . ?
C10 C9 C8 119.2(11) . . ?
C10 C9 H9 120.4 . . ?
C8 C9 H9 120.4 . . ?
C39 N34 Sm1 123.5(14) . . ?
C39 N34 C35 115.9(18) . . ?
C35 N34 Sm1 118.7(13) . . ?
N34 C39 H39 116.8 . . ?
N34 C39 C38 126(2) . . ?
C38 C39 H39 116.8 . . ?
C4 C3 H3 120.0 . . ?
C4 C3 C2 119.9(13) . . ?
C2 C3 H3 120.0 . . ?
C1 C2 H2 120.5 . . ?
C3 C2 C1 119.0(13) . . ?
C3 C2 H2 120.5 . . ?
C20 N4 Sm1 125.9(7) . . ?
C20 N4 C16 120.0 . . ?
C16 N4 Sm1 108.4(7) . . ?
N4 C20 H20 120.0 . . ?
C19 C20 N4 120.0 . . ?
C19 C20 H20 120.0 . . ?
C20 C19 H19 120.0 . . ?
C18 C19 C20 120.0 . . ?
C18 C19 H19 120.0 . . ?
C19 C18 H18 120.0 . . ?
C19 C18 C17 120.0 . . ?
C17 C18 H18 120.0 . . ?
C18 C17 H17 120.0 . . ?
C16 C17 C18 120.0 . . ?
C16 C17 H17 120.0 . . ?
C17 C16 N4 120.0 . . ?
C37 C36 H36 120.7 . . ?
C35 C36 H36 120.7 . . ?
C35 C36 C37 119(2) . . ?
C36 C37 H37 120.4 . . ?
C36 C37 C38 119(2) . . ?
C38 C37 H37 120.4 . . ?
C14 C13 H13 119.6 . . ?
C14 C13 C12 121(2) . . ?
C12 C13 H13 119.6 . . ?
C14A C13 H13A 120.8 . . ?
C14A C13 C12A 118(3) . . ?
C12A C13 H13A 120.8 . . ?
C13 C14 H14 120.3 . . ?
C13 C14 C15 119(3) . . ?
C15 C14 H14 120.3 . . ?
C39 C38 H38 122.3 . . ?
C37 C38 C39 115(2) . . ?
C37 C38 H38 122.3 . . ?
N3 C15 C14 123(3) . . ?
C13 C12 H12 122.8 . . ?
C11 C12 C13 114(3) . . ?
C11 C12 H12 122.8 . . ?
N34 C35 C36 124(2) . . ?
N34 C35 H35 117.9 . . ?
C36 C35 H35 117.9 . . ?
N3 C11 H11 117.5 . . ?
C12 C11 N3 125(3) . . ?
C12 C11 H11 117.5 . . ?
C13 C14A H14A 119.3 . . ?
C13 C14A C15A 121(3) . . ?
C15A C14A H14A 119.3 . . ?
N3 C15A C14A 116(3) . . ?
N3 C11A H11A 117.5 . . ?
C12A C11A N3 125(3) . . ?
C12A C11A H11A 117.5 . . ?
C13 C12A H12A 123.7 . . ?
C11A C12A C13 113(3) . . ?
C11A C12A H12A 123.7 . . ?

loop_
_geom_bond_atom_site_label_1
_geom_bond_atom_site_label_2
_geom_bond_distance
_geom_bond_site_symmetry_2
_geom_bond_publ_flag
Sm1 I2 3.2049(10) . ?
Sm1 I1 3.2129(10) . ?
Sm1 O1 2.145(8) . ?
Sm1 N1 2.653(10) . ?
Sm1 N2 2.556(9) . ?
Sm1 N3 2.633(16) . ?
Sm1 N34 2.703(15) . ?
Sm1 N4 2.662(11) . ?
O1 C21 1.381(14) . ?
N1 C5 1.342(15) . ?
N1 C1 1.356(16) . ?
N2 C6 1.352(14) . ?
N2 C10 1.352(13) . ?
C21 C10 1.519(16) . ?
C21 C28 1.551(13) . ?
C21 C22 1.533(13) . ?
C6 C5 1.485(16) . ?
C6 C7 1.387(16) . ?
C5 C4 1.402(17) . ?
C10 C9 1.385(16) . ?
C4 H4 0.9500 . ?
C4 C3 1.38(2) . ?
N3 C15 1.24(3) . ?
N3 C11 1.41(3) . ?
N3 C15A 1.26(3) . ?
N3 C11A 1.41(3) . ?
C8 H8 0.9500 . ?
C8 C7 1.382(17) . ?
C8 C9 1.389(17) . ?
C1 H1 0.9500 . ?
C1 C2 1.39(2) . ?
C28 C29 1.3900 . ?
C28 C33 1.3900 . ?
C29 H29 0.9500 . ?
C29 C30 1.3900 . ?
C30 H30 0.9500 . ?
C30 C31 1.3900 . ?
C31 H31 0.9500 . ?
C31 C32 1.3900 . ?
C32 H32 0.9500 . ?
C32 C33 1.3900 . ?
C33 H33 0.9500 . ?
C7 H7 0.9500 . ?
C22 C27 1.3900 . ?
C22 C23 1.3900 . ?
C27 H27 0.9500 . ?
C27 C26 1.3900 . ?
C26 H26 0.9500 . ?
C26 C25 1.3900 . ?
C25 H25 0.9500 . ?
C25 C24 1.3900 . ?
C24 H24 0.9500 . ?
C24 C23 1.3900 . ?
C23 H23 0.9500 . ?
C9 H9 0.9500 . ?
N34 C39 1.31(3) . ?
N34 C35 1.30(3) . ?
C39 H39 0.9500 . ?
C39 C38 1.39(3) . ?
C3 H3 0.9500 . ?
C3 C2 1.38(2) . ?
C2 H2 0.9500 . ?
N4 C20 1.3900 . ?
N4 C16 1.3900 . ?
C20 H20 0.9500 . ?
C20 C19 1.3900 . ?
C19 H19 0.9500 . ?
C19 C18 1.3900 . ?
C18 H18 0.9500 . ?
C18 C17 1.3900 . ?
C17 H17 0.9500 . ?
C17 C16 1.3900 . ?
C36 H36 0.9500 . ?
C36 C37 1.40(3) . ?
C36 C35 1.35(3) . ?
C37 H37 0.9500 . ?
C37 C38 1.36(3) . ?
C13 H13 0.9500 . ?
C13 H13A 0.9500 . ?
C13 C14 1.30(3) . ?
C13 C12 1.44(3) . ?
C13 C14A 1.31(4) . ?
C13 C12A 1.43(4) . ?
C14 H14 0.9500 . ?
C14 C15 1.44(3) . ?
C38 H38 0.9500 . ?
C12 H12 0.9500 . ?
C12 C11 1.35(3) . ?
C35 H35 0.9500 . ?
C11 H11 0.9500 . ?
C14A H14A 0.9500 . ?
C14A C15A 1.44(3) . ?
C11A H11A 0.9500 . ?
C11A C12A 1.35(4) . ?
C12A H12A 0.9500 . ?

loop_
_geom_torsion_atom_site_label_1
_geom_torsion_atom_site_label_2
_geom_torsion_atom_site_label_3
_geom_torsion_atom_site_label_4
_geom_torsion
_geom_torsion_site_symmetry_1
_geom_torsion_site_symmetry_2
_geom_torsion_site_symmetry_3
_geom_torsion_site_symmetry_4
_geom_torsion_publ_flag
Sm1 O1 C21 C10 -18.0(14) . . . . ?
Sm1 O1 C21 C28 -135.1(9) . . . . ?
Sm1 O1 C21 C22 103.2(10) . . . . ?
Sm1 N1 C5 C6 -2.9(13) . . . . ?
Sm1 N1 C5 C4 176.1(9) . . . . ?
Sm1 N1 C1 C2 -173.8(10) . . . . ?
Sm1 N2 C6 C5 1.3(12) . . . . ?
Sm1 N2 C6 C7 -179.0(8) . . . . ?
Sm1 N2 C10 C21 1.8(11) . . . . ?
Sm1 N2 C10 C9 179.8(8) . . . . ?
Sm1 N3 C15 C14 -172(2) . . . . ?
Sm1 N3 C11 C12 176(3) . . . . ?
Sm1 N3 C15A C14A -158(4) . . . . ?
Sm1 N3 C11A C12A 160(6) . . . . ?
Sm1 N34 C39 C38 165.4(19) . . . . ?
Sm1 N34 C35 C36 -171(2) . . . . ?
Sm1 N4 C20 C19 150.0(9) . . . . ?
Sm1 N4 C16 C17 -154.7(8) . . . . ?
O1 C21 C10 N2 7.4(13) . . . . ?
O1 C21 C10 C9 -170.6(11) . . . . ?
O1 C21 C28 C29 -149.6(9) . . . . ?
O1 C21 C28 C33 32.3(12) . . . . ?
O1 C21 C22 C27 67.7(11) . . . . ?
O1 C21 C22 C23 -103.9(11) . . . . ?
N1 C5 C4 C3 -1.7(19) . . . . ?
N1 C1 C2 C3 -3(2) . . . . ?
N2 C6 C5 N1 1.1(14) . . . . ?
N2 C6 C5 C4 -177.9(10) . . . . ?
N2 C6 C7 C8 -0.7(16) . . . . ?
N2 C10 C9 C8 -0.7(17) . . . . ?
C21 C10 C9 C8 177.2(11) . . . . ?
C21 C28 C29 C30 -178.0(12) . . . . ?
C21 C28 C33 C32 178.1(12) . . . . ?
C21 C22 C27 C26 -171.7(12) . . . . ?
C21 C22 C23 C24 171.3(13) . . . . ?
C6 N2 C10 C21 -176.8(9) . . . . ?
C6 N2 C10 C9 1.2(15) . . . . ?
C6 C5 C4 C3 177.2(12) . . . . ?
C5 N1 C1 C2 2.3(18) . . . . ?
C5 C6 C7 C8 179.0(11) . . . . ?
C5 C4 C3 C2 1(2) . . . . ?
C10 N2 C6 C5 179.8(9) . . . . ?
C10 N2 C6 C7 -0.5(15) . . . . ?
C10 C21 C28 C29 92.6(11) . . . . ?
C10 C21 C28 C33 -85.5(10) . . . . ?
C10 C21 C22 C27 -173.2(8) . . . . ?
C10 C21 C22 C23 15.3(14) . . . . ?
C4 C3 C2 C1 1(2) . . . . ?
N3 C11A C12A C13 22(10) . . . . ?
C1 N1 C5 C6 -179.0(10) . . . . ?
C1 N1 C5 C4 0.0(17) . . . . ?
C28 C21 C10 N2 126.0(10) . . . . ?
C28 C21 C10 C9 -52.0(14) . . . . ?
C28 C21 C22 C27 -52.8(12) . . . . ?
C28 C21 C22 C23 135.7(10) . . . . ?
C28 C29 C30 C31 0.0 . . . . ?
C29 C28 C33 C32 0.0 . . . . ?
C29 C30 C31 C32 0.0 . . . . ?
C30 C31 C32 C33 0.0 . . . . ?
C31 C32 C33 C28 0.0 . . . . ?
C33 C28 C29 C30 0.0 . . . . ?
C7 C6 C5 N1 -178.6(10) . . . . ?
C7 C6 C5 C4 2.4(17) . . . . ?
C7 C8 C9 C10 -0.6(18) . . . . ?
C22 C21 C10 N2 -111.2(11) . . . . ?
C22 C21 C10 C9 70.8(14) . . . . ?
C22 C21 C28 C29 -30.4(13) . . . . ?
C22 C21 C28 C33 151.5(9) . . . . ?
C22 C27 C26 C25 0.0 . . . . ?
C27 C22 C23 C24 0.0 . . . . ?
C27 C26 C25 C24 0.0 . . . . ?
C26 C25 C24 C23 0.0 . . . . ?
C25 C24 C23 C22 0.0 . . . . ?
C23 C22 C27 C26 0.0 . . . . ?
C9 C8 C7 C6 1.3(18) . . . . ?
N34 C39 C38 C37 3(4) . . . . ?
C39 N34 C35 C36 -6(4) . . . . ?
N4 C20 C19 C18 0.0 . . . . ?
C20 N4 C16 C17 0.0 . . . . ?
C20 C19 C18 C17 0.0 . . . . ?
C19 C18 C17 C16 0.0 . . . . ?
C18 C17 C16 N4 0.0 . . . . ?
C16 N4 C20 C19 0.0 . . . . ?
C36 C37 C38 C39 -2(4) . . . . ?
C37 C36 C35 N34 6(4) . . . . ?
C13 C14 C15 N3 -4(5) . . . . ?
C13 C12 C11 N3 -3(5) . . . . ?
C13 C14A C15A N3 -32(8) . . . . ?
C14 C13 C12 C11 6(4) . . . . ?
C15 N3 C11 C12 -3(4) . . . . ?
C12 C13 C14 C15 -3(4) . . . . ?
C35 N34 C39 C38 1(4) . . . . ?
C35 C36 C37 C38 -2(4) . . . . ?
C11 N3 C15 C14 7(4) . . . . ?
C14A C13 C12A C11A -12(8) . . . . ?
C15A N3 C11A C12A -37(8) . . . . ?
C11A N3 C15A C14A 38(6) . . . . ?
C12A C13 C14A C15A 17(8) . . . . ?

loop_
_twin_individual_id
_twin_individual_mass_fraction_refined
1 0.9501(9)
2 0.0499(9)
